data_4069099
loop_
_publ_author_name
'Shima, Takanori'
'Hou, Zhaomin'

_publ_section_title
;
 Rare Earth/d-Transition Metal Heteromultimetallic Polyhydride Complexes
 Based on Half-Sandwich Rare Earth Moieties
;
_journal_issue 7
_journal_name_full Organometallics
_journal_page_first 2244
_journal_paper_doi 10.1021/om900024q
_journal_volume 28
_journal_year 2009
_chemical_formula_sum 'C34 H55 Lu O Os2'
_chemical_formula_weight 1035.15
_chemical_name_systematic
; 
 ? 
;
_space_group_IT_number 15
_symmetry_cell_setting monoclinic
_symmetry_space_group_name_Hall '-C 2yc'
_symmetry_space_group_name_H-M 'C 1 2/c 1'
_atom_sites_solution_hydrogens geom
_atom_sites_solution_primary direct
_atom_sites_solution_secondary difmap
_audit_creation_method SHELXL-97
_cell_angle_alpha 90.00
_cell_angle_beta 108.5153(8)
_cell_angle_gamma 90.00
_cell_formula_units_Z 8
_cell_length_a 40.2597(12)
_cell_length_b 11.3023(2)
_cell_length_c 15.5917(4)
_cell_measurement_temperature 100(2)
_cell_volume 6727.4(3)
_computing_structure_refinement 'SHELXL-97 (Sheldrick, 1997)'
_computing_structure_solution 'SHELXS-97 (Sheldrick, 1990)'
_diffrn_ambient_temperature 100(2)
_diffrn_measured_fraction_theta_full 1.000
_diffrn_measured_fraction_theta_max 1.000
_diffrn_radiation_monochromator graphite
_diffrn_radiation_source 'fine-focus sealed tube'
_diffrn_radiation_type MoK\a
_diffrn_radiation_wavelength 0.71073
_diffrn_reflns_av_R_equivalents 0.0383
_diffrn_reflns_av_sigmaI/netI 0.0704
_diffrn_reflns_limit_h_max 56
_diffrn_reflns_limit_h_min -56
_diffrn_reflns_limit_k_max 15
_diffrn_reflns_limit_k_min -14
_diffrn_reflns_limit_l_max 21
_diffrn_reflns_limit_l_min -21
_diffrn_reflns_number 18547
_diffrn_reflns_theta_full 30.03
_diffrn_reflns_theta_max 30.03
_diffrn_reflns_theta_min 1.07
_exptl_absorpt_coefficient_mu 10.472
_exptl_absorpt_correction_T_max 0.4207
_exptl_absorpt_correction_T_min 0.1794
_exptl_absorpt_correction_type empirical
_exptl_crystal_density_diffrn 2.044
_exptl_crystal_density_method 'not measured'
_exptl_crystal_F_000 3920
_exptl_crystal_size_max 0.25
_exptl_crystal_size_mid 0.25
_exptl_crystal_size_min 0.10
_refine_diff_density_max 1.895
_refine_diff_density_min -2.528
_refine_diff_density_rms 0.265
_refine_ls_extinction_method none
_refine_ls_goodness_of_fit_ref 1.008
_refine_ls_hydrogen_treatment mixed
_refine_ls_matrix_type full
_refine_ls_number_parameters 306
_refine_ls_number_reflns 9824
_refine_ls_number_restraints 0
_refine_ls_restrained_S_all 1.008
_refine_ls_R_factor_all 0.0566
_refine_ls_R_factor_gt 0.0361
_refine_ls_shift/su_max 0.003
_refine_ls_shift/su_mean 0.000
_refine_ls_structure_factor_coef Fsqd
_refine_ls_weighting_details 'calc w=1/[\s^2^(Fo^2^)+(0.0281P)^2^+0.0000P] where P=(Fo^2^+2Fc^2^)/3'
_refine_ls_weighting_scheme calc
_refine_ls_wR_factor_gt 0.0727
_refine_ls_wR_factor_ref 0.0767
_reflns_number_gt 7713
_reflns_number_total 9824
_reflns_threshold_expression >2sigma(I)
_cod_data_source_file om900024q_si_002.cif
_cod_data_source_block complex2b
_cod_original_sg_symbol_H-M C2/c
_cod_database_code 4069099

loop_
_symmetry_equiv_pos_as_xyz
'x, y, z'
'-x, y, -z+1/2'
'x+1/2, y+1/2, z'
'-x+1/2, y+1/2, -z+1/2'
'-x, -y, -z'
'x, -y, z-1/2'
'-x+1/2, -y+1/2, -z'
'x+1/2, -y+1/2, z-1/2'

loop_
_atom_site_label
_atom_site_type_symbol
_atom_site_fract_x
_atom_site_fract_y
_atom_site_fract_z
_atom_site_U_iso_or_equiv
_atom_site_adp_type
_atom_site_occupancy
_atom_site_symmetry_multiplicity
_atom_site_calc_flag
_atom_site_refinement_flags
_atom_site_disorder_assembly
_atom_site_disorder_group
Lu1 Lu 0.165567(6) 0.770738(18) 0.217485(14) 0.01075(5) Uani 1 1 d . A .
Os1 Os 0.102088(6) 0.662158(18) 0.219083(14) 0.01471(5) Uani 1 1 d . A .
Os2 Os 0.084050(6) 0.818818(19) 0.105506(14) 0.01475(5) Uani 1 1 d . . .
O1 O 0.17921(12) 0.6776(3) 0.1032(2) 0.0187(9) Uani 1 1 d . . .
C1 C 0.14820(17) 0.5657(5) 0.3097(3) 0.0175(12) Uani 1 1 d . . .
C2 C 0.12739(18) 0.6127(5) 0.3616(4) 0.0198(13) Uani 1 1 d . A .
C3 C 0.09291(19) 0.5637(5) 0.3299(4) 0.0238(14) Uani 1 1 d . . .
C4 C 0.09217(19) 0.4845(5) 0.2553(4) 0.0250(15) Uani 1 1 d . A .
C5 C 0.12592(19) 0.4858(5) 0.2436(4) 0.0217(14) Uani 1 1 d . A .
C6 C 0.18419(18) 0.6017(5) 0.3139(4) 0.0225(13) Uani 1 1 d . A .
H6A H 0.1961 0.5416 0.2879 0.027 Uiso 1 1 calc R . .
H6B H 0.1990 0.6232 0.3757 0.027 Uiso 1 1 calc R . .
C7 C 0.14041(19) 0.6941(5) 0.4407(4) 0.0235(14) Uani 1 1 d . . .
H7A H 0.1555 0.7546 0.4274 0.035 Uiso 1 1 calc R A .
H7B H 0.1538 0.6487 0.4940 0.035 Uiso 1 1 calc R . .
H7C H 0.1205 0.7322 0.4526 0.035 Uiso 1 1 calc R . .
C8 C 0.0638(2) 0.5825(6) 0.3683(5) 0.0340(17) Uani 1 1 d . A .
H8A H 0.0659 0.5257 0.4172 0.051 Uiso 1 1 calc R . .
H8B H 0.0413 0.5710 0.3208 0.051 Uiso 1 1 calc R . .
H8C H 0.0651 0.6632 0.3921 0.051 Uiso 1 1 calc R . .
C9 C 0.0608(2) 0.4120(6) 0.2023(4) 0.0364(19) Uani 1 1 d . . .
H9A H 0.0593 0.4112 0.1383 0.055 Uiso 1 1 calc R A .
H9B H 0.0395 0.4470 0.2088 0.055 Uiso 1 1 calc R . .
H9C H 0.0634 0.3308 0.2256 0.055 Uiso 1 1 calc R . .
C10 C 0.1371(2) 0.4128(5) 0.1770(4) 0.0311(17) Uani 1 1 d . . .
H10A H 0.1479 0.3392 0.2060 0.047 Uiso 1 1 calc R A .
H10B H 0.1540 0.4574 0.1566 0.047 Uiso 1 1 calc R . .
H10C H 0.1165 0.3941 0.1249 0.047 Uiso 1 1 calc R . .
C11 C 0.04799(11) 0.8399(4) -0.0400(3) 0.031(3) Uiso 0.550(10) 1 d PG A 1
C12 C 0.06071(11) 0.9534(4) -0.0044(3) 0.032(3) Uiso 0.550(10) 1 d PG A 1
C13 C 0.04977(11) 0.9745(4) 0.0727(3) 0.021(2) Uiso 0.550(10) 1 d PG A 1
C14 C 0.03028(12) 0.8741(4) 0.0849(3) 0.027(3) Uiso 0.550(10) 1 d PG A 1
C15 C 0.02918(11) 0.7909(4) 0.0152(3) 0.027(3) Uiso 0.550(10) 1 d PG A 1
C16 C 0.05349(18) 0.7816(6) -0.1220(4) 0.035(3) Uiso 0.550(10) 1 d PG A 1
C17 C 0.08211(18) 1.0369(6) -0.0421(4) 0.042(4) Uiso 0.550(10) 1 d PG A 1
C18 C 0.05750(18) 1.0845(6) 0.1314(4) 0.039(3) Uiso 0.550(10) 1 d PG A 1
C19 C 0.01366(19) 0.8585(7) 0.1588(4) 0.048(4) Uiso 0.550(10) 1 d PG A 1
C20 C 0.01118(18) 0.6713(5) 0.0022(5) 0.044(4) Uiso 0.550(10) 1 d PG A 1
C11A C 0.04535(11) 0.8181(4) -0.0256(3) 0.018(3) Uiso 0.450(10) 1 d PG A 2
C12A C 0.06244(11) 0.9328(4) -0.0180(3) 0.030(4) Uiso 0.450(10) 1 d PG A 2
C13A C 0.05596(12) 0.9969(4) 0.0560(3) 0.023(3) Uiso 0.450(10) 1 d PG A 2
C14A C 0.03487(12) 0.9219(4) 0.0941(3) 0.025(3) Uiso 0.450(10) 1 d PG A 2
C15A C 0.02832(11) 0.8114(4) 0.0438(3) 0.027(3) Uiso 0.450(10) 1 d PG A 2
C16A C 0.04530(18) 0.7205(6) -0.0951(4) 0.078(8) Uiso 0.450(10) 1 d PG A 2
C17A C 0.08374(18) 0.9784(6) -0.0781(4) 0.055(6) Uiso 0.450(10) 1 d PG A 2
C18A C 0.06918(19) 1.1227(5) 0.0884(5) 0.047(5) Uiso 0.450(10) 1 d PG A 2
C19A C 0.02174(19) 0.9540(7) 0.1742(4) 0.065(7) Uiso 0.450(10) 1 d PG A 2
C20A C 0.00698(18) 0.7054(6) 0.0609(5) 0.096(10) Uiso 0.450(10) 1 d PG A 2
C21 C 0.21460(16) 0.9180(5) 0.2073(4) 0.0151(11) Uani 1 1 d . . .
C22 C 0.22833(16) 0.8633(5) 0.2936(4) 0.0156(12) Uani 1 1 d . A .
C23 C 0.20752(17) 0.8982(5) 0.3478(3) 0.0168(12) Uani 1 1 d . . .
C24 C 0.18086(17) 0.9758(5) 0.2947(4) 0.0187(12) Uani 1 1 d . A .
C25 C 0.18534(17) 0.9884(5) 0.2086(4) 0.0175(12) Uani 1 1 d . A .
C26 C 0.23016(18) 0.9144(6) 0.1318(4) 0.0206(13) Uani 1 1 d . A .
H26A H 0.2094(19) 0.899(6) 0.065(4) 0.031 Uiso 1 1 d . . .
H26B H 0.246(2) 0.849(6) 0.132(4) 0.031 Uiso 1 1 d . . .
H26C H 0.245(2) 0.980(6) 0.131(4) 0.031 Uiso 1 1 d . . .
C27 C 0.26026(17) 0.7866(6) 0.3263(4) 0.0218(13) Uani 1 1 d . . .
H27A H 0.277(2) 0.824(6) 0.382(5) 0.033 Uiso 1 1 d . . .
H27B H 0.274(2) 0.786(6) 0.278(5) 0.033 Uiso 1 1 d . . .
H27C H 0.258(2) 0.704(6) 0.340(5) 0.033 Uiso 1 1 d . . .
C28 C 0.21515(19) 0.8691(6) 0.4455(4) 0.0254(15) Uani 1 1 d . A .
H28A H 0.2149 0.7831 0.4530 0.038 Uiso 1 1 calc R . .
H28B H 0.1973 0.9051 0.4677 0.038 Uiso 1 1 calc R . .
H28C H 0.2383 0.9001 0.4800 0.038 Uiso 1 1 calc R . .
C29 C 0.15299(19) 1.0395(5) 0.3232(5) 0.0295(16) Uani 1 1 d . . .
H29A H 0.1538 1.0127 0.3837 0.044 Uiso 1 1 calc R A .
H29B H 0.1299 1.0220 0.2801 0.044 Uiso 1 1 calc R . .
H29C H 0.1572 1.1249 0.3244 0.044 Uiso 1 1 calc R . .
C30 C 0.16482(18) 1.0693(5) 0.1334(4) 0.0255(15) Uani 1 1 d . . .
H30A H 0.1787 1.1401 0.1323 0.038 Uiso 1 1 calc R A .
H30B H 0.1429 1.0925 0.1437 0.038 Uiso 1 1 calc R . .
H30C H 0.1594 1.0279 0.0754 0.038 Uiso 1 1 calc R . .
C31 C 0.21090(18) 0.6093(5) 0.1156(4) 0.0235(14) Uani 1 1 d . A .
H31A H 0.2089 0.5310 0.1420 0.028 Uiso 1 1 calc R . .
H31B H 0.2314 0.6513 0.1568 0.028 Uiso 1 1 calc R . .
C32 C 0.2150(2) 0.5953(7) 0.0235(5) 0.0381(19) Uani 1 1 d . . .
H32A H 0.2121 0.5114 0.0043 0.046 Uiso 1 1 calc R A .
H32B H 0.2384 0.6226 0.0239 0.046 Uiso 1 1 calc R . .
C33 C 0.1865(2) 0.6708(6) -0.0395(4) 0.0329(18) Uani 1 1 d . A .
H33A H 0.1953 0.7512 -0.0456 0.039 Uiso 1 1 calc R . .
H33B H 0.1774 0.6343 -0.1002 0.039 Uiso 1 1 calc R . .
C34 C 0.1588(2) 0.6743(6) 0.0067(4) 0.0296(16) Uani 1 1 d . A .
H34A H 0.1439 0.7456 -0.0111 0.036 Uiso 1 1 calc R . .
H34B H 0.1438 0.6030 -0.0079 0.036 Uiso 1 1 calc R . .
H1 H 0.1199 0.8442 0.0963 0.037 Uiso 1 1 d . . .
H2 H 0.0983 0.6551 0.0959 0.074 Uiso 1 1 d . . .
H3 H 0.1361 0.6449 0.2267 0.192 Uiso 1 1 d . . .

loop_
_atom_site_aniso_label
_atom_site_aniso_U_11
_atom_site_aniso_U_22
_atom_site_aniso_U_33
_atom_site_aniso_U_23
_atom_site_aniso_U_13
_atom_site_aniso_U_12
Lu1 0.00900(12) 0.01161(10) 0.01191(9) -0.00015(7) 0.00370(8) -0.00036(8)
Os1 0.01359(12) 0.01494(10) 0.01650(10) -0.00030(7) 0.00602(8) -0.00477(9)
Os2 0.00872(11) 0.01748(11) 0.01656(10) -0.00025(7) 0.00192(8) -0.00126(8)
O1 0.021(2) 0.021(2) 0.0139(18) -0.0033(14) 0.0055(16) 0.0044(18)
C1 0.021(3) 0.017(3) 0.013(2) 0.0062(19) 0.005(2) 0.001(2)
C2 0.023(4) 0.023(3) 0.018(3) -0.001(2) 0.011(2) -0.009(3)
C3 0.029(4) 0.024(3) 0.024(3) -0.001(2) 0.016(3) -0.011(3)
C4 0.028(4) 0.021(3) 0.027(3) 0.003(2) 0.010(3) -0.009(3)
C5 0.034(4) 0.015(3) 0.018(3) 0.004(2) 0.012(3) 0.001(3)
C6 0.020(4) 0.030(3) 0.018(3) 0.003(2) 0.007(2) 0.002(3)
C7 0.031(4) 0.025(3) 0.015(3) -0.003(2) 0.009(2) -0.007(3)
C8 0.037(5) 0.037(4) 0.036(4) -0.007(3) 0.023(3) -0.018(3)
C9 0.049(5) 0.027(3) 0.035(4) -0.006(3) 0.015(3) -0.020(3)
C10 0.046(5) 0.020(3) 0.032(3) -0.005(2) 0.018(3) 0.002(3)
C21 0.010(3) 0.017(3) 0.019(3) 0.0021(19) 0.006(2) -0.003(2)
C22 0.009(3) 0.020(3) 0.016(2) 0.0012(19) 0.002(2) -0.003(2)
C23 0.016(3) 0.018(3) 0.015(2) -0.0071(19) 0.004(2) -0.009(2)
C24 0.015(3) 0.016(3) 0.024(3) -0.006(2) 0.004(2) -0.003(2)
C25 0.013(3) 0.014(2) 0.023(3) -0.0017(19) 0.001(2) -0.006(2)
C26 0.019(4) 0.023(3) 0.021(3) 0.004(2) 0.008(2) -0.002(3)
C27 0.010(3) 0.028(3) 0.025(3) 0.007(2) 0.002(2) 0.005(3)
C28 0.029(4) 0.034(3) 0.013(3) -0.007(2) 0.006(2) -0.011(3)
C29 0.027(4) 0.023(3) 0.044(4) -0.017(3) 0.020(3) -0.004(3)
C30 0.017(4) 0.014(3) 0.039(3) 0.005(2) 0.001(3) 0.003(2)
C31 0.022(4) 0.024(3) 0.027(3) 0.003(2) 0.011(3) 0.009(3)
C32 0.038(5) 0.047(4) 0.035(4) -0.008(3) 0.019(3) 0.015(4)
C33 0.051(5) 0.031(3) 0.019(3) -0.007(2) 0.014(3) -0.005(3)
C34 0.027(4) 0.040(4) 0.018(3) -0.008(2) 0.002(3) 0.003(3)

loop_
_atom_type_symbol
_atom_type_description
_atom_type_scat_dispersion_real
_atom_type_scat_dispersion_imag
_atom_type_scat_source
C C 0.0033 0.0016 'International Tables Vol C Tables 4.2.6.8 and 6.1.1.4'
H H 0.0000 0.0000 'International Tables Vol C Tables 4.2.6.8 and 6.1.1.4'
O O 0.0106 0.0060 'International Tables Vol C Tables 4.2.6.8 and 6.1.1.4'
Os Os -1.2165 7.6030 'International Tables Vol C Tables 4.2.6.8 and 6.1.1.4'
Lu Lu -0.4720 5.8584 'International Tables Vol C Tables 4.2.6.8 and 6.1.1.4'

loop_
_geom_angle_atom_site_label_1
_geom_angle_atom_site_label_2
_geom_angle_atom_site_label_3
_geom_angle
O1 Lu1 C6 90.97(18)
O1 Lu1 C24 133.96(18)
C6 Lu1 C24 116.09(19)
O1 Lu1 C25 103.94(17)
C6 Lu1 C25 138.26(19)
C24 Lu1 C25 31.66(19)
O1 Lu1 C23 127.08(18)
C6 Lu1 C23 87.46(19)
C24 Lu1 C23 31.80(18)
C25 Lu1 C23 52.38(17)
O1 Lu1 C21 82.70(17)
C6 Lu1 C21 116.8(2)
C24 Lu1 C21 52.4(2)
C25 Lu1 C21 31.68(19)
C23 Lu1 C21 52.20(18)
O1 Lu1 C22 95.76(17)
C6 Lu1 C22 88.27(19)
C24 Lu1 C22 52.10(19)
C25 Lu1 C22 52.05(17)
C23 Lu1 C22 31.33(19)
C21 Lu1 C22 31.37(16)
O1 Lu1 Os1 104.34(11)
C6 Lu1 Os1 75.74(17)
C24 Lu1 Os1 117.60(15)
C25 Lu1 Os1 134.39(15)
C23 Lu1 Os1 126.16(14)
C21 Lu1 Os1 165.88(13)
C22 Lu1 Os1 154.31(12)
O1 Lu1 C1 99.94(15)
C6 Lu1 C1 30.4(2)
C24 Lu1 C1 122.54(18)
C25 Lu1 C1 154.08(17)
C23 Lu1 C1 104.46(16)
C21 Lu1 C1 146.44(17)
C22 Lu1 C1 115.86(16)
Os1 Lu1 C1 45.42(12)
O1 Lu1 Os2 96.34(11)
C6 Lu1 Os2 122.23(16)
C24 Lu1 Os2 98.68(14)
C25 Lu1 Os2 95.01(13)
C23 Lu1 Os2 128.25(14)
C21 Lu1 Os2 120.93(12)
C22 Lu1 Os2 146.83(12)
Os1 Lu1 Os2 46.896(7)
C1 Lu1 Os2 92.21(12)
C4 Os1 C3 39.3(2)
C4 Os1 C5 38.3(3)
C3 Os1 C5 64.7(3)
C4 Os1 C2 64.2(2)
C3 Os1 C2 38.0(2)
C5 Os1 C2 63.7(2)
C4 Os1 C1 64.2(2)
C3 Os1 C1 64.2(3)
C5 Os1 C1 38.2(2)
C2 Os1 C1 37.9(2)
C4 Os1 Os2 145.73(17)
C3 Os1 Os2 148.89(19)
C5 Os1 Os2 142.88(16)
C2 Os1 Os2 148.22(15)
C1 Os1 Os2 144.03(16)
C4 Os1 Lu1 130.2(2)
C3 Os1 Lu1 127.28(18)
C5 Os1 Lu1 92.82(19)
C2 Os1 Lu1 89.38(17)
C1 Os1 Lu1 69.30(16)
Os2 Os1 Lu1 75.057(9)
C11A Os2 C15A 39.68(8)
C11A Os2 C14 58.10(11)
C15A Os2 C14 25.17(5)
C11A Os2 C13 64.36(12)
C15A Os2 C13 55.65(11)
C14 Os2 C13 38.09(8)
C11A Os2 C15 28.74(6)
C15A Os2 C15 13.2
C14 Os2 C15 37.72(8)
C13 Os2 C15 62.83(11)
C11A Os2 C12A 38.59(8)
C15A Os2 C12A 64.71(12)
C14 Os2 C12A 67.22(12)
C13 Os2 C12A 45.38(9)
C15 Os2 C12A 60.33(11)
C11A Os2 C14A 64.67(12)
C15A Os2 C14A 38.51(8)
C14 Os2 C14A 14.7
C13 Os2 C14A 25.30(5)
C15 Os2 C14A 49.86(10)
C12A Os2 C14A 62.99(11)
C11A Os2 C12 43.73(9)
C15A Os2 C12 64.04(11)
C14 Os2 C12 62.64(11)
C13 Os2 C12 37.31(7)
C15 Os2 C12 61.80(11)
C12A Os2 C12 8.6
C14A Os2 C12 56.63(10)
C11A Os2 C11 8.9
C15A Os2 C11 46.66(9)
C14 Os2 C11 62.26(11)
C13 Os2 C11 62.00(11)
C15 Os2 C11 36.79(7)
C12A Os2 C11 30.58(6)
C14A Os2 C11 66.60(11)
C12 Os2 C11 36.57(7)
C11A Os2 C13A 63.57(12)
C15A Os2 C13A 63.52(12)
C14 Os2 C13A 49.03(9)
C13 Os2 C13A 11.9
C15 Os2 C13A 68.43(12)
C12A Os2 C13A 37.10(7)
C14A Os2 C13A 37.06(7)
C12 Os2 C13A 28.58(6)
C11 Os2 C13A 59.31(11)
C11A Os2 Os1 130.34(12)
C15A Os2 Os1 108.94(11)
C14 Os2 Os1 111.57(11)
C13 Os2 Os1 140.32(12)
C15 Os2 Os1 111.16(11)
C12A Os2 Os1 168.39(11)
C14A Os2 Os1 118.83(12)
C12 Os2 Os1 172.91(11)
C11 Os2 Os1 138.02(11)
C13A Os2 Os1 150.60(12)
C11A Os2 Lu1 145.12(12)
C15A Os2 Lu1 166.66(11)
C14 Os2 Lu1 156.71(11)
C13 Os2 Lu1 135.67(11)
C15 Os2 Lu1 161.27(11)
C12A Os2 Lu1 127.46(11)
C14A Os2 Lu1 147.53(11)
C12 Os2 Lu1 128.90(11)
C11 Os2 Lu1 140.27(12)
C13A Os2 Lu1 129.01(11)
Os1 Os2 Lu1 58.048(8)
C31 O1 C34 107.8(5)
C31 O1 Lu1 124.1(3)
C34 O1 Lu1 128.1(4)
C2 C1 C5 106.9(6)
C2 C1 C6 127.5(5)
C5 C1 C6 125.2(6)
C2 C1 Os1 70.0(3)
C5 C1 Os1 69.6(3)
C6 C1 Os1 119.8(4)
C2 C1 Lu1 104.8(3)
C5 C1 Lu1 109.6(3)
C6 C1 Lu1 54.7(3)
Os1 C1 Lu1 65.28(13)
C3 C2 C1 109.8(5)
C3 C2 C7 124.9(6)
C1 C2 C7 125.3(6)
C3 C2 Os1 70.3(3)
C1 C2 Os1 72.1(3)
C7 C2 Os1 127.3(4)
C2 C3 C4 106.5(6)
C2 C3 C8 127.4(6)
C4 C3 C8 126.0(6)
C2 C3 Os1 71.7(3)
C4 C3 Os1 69.4(3)
C8 C3 Os1 126.7(5)
C5 C4 C3 108.4(6)
C5 C4 C9 126.8(6)
C3 C4 C9 124.7(7)
C5 C4 Os1 72.2(3)
C3 C4 Os1 71.3(3)
C9 C4 Os1 123.6(4)
C4 C5 C1 108.4(6)
C4 C5 C10 126.0(6)
C1 C5 C10 125.5(7)
C4 C5 Os1 69.5(4)
C1 C5 Os1 72.2(3)
C10 C5 Os1 126.1(4)
C1 C6 Lu1 94.9(4)
C12 C11 C15 108.0
C12 C11 C16 126.0
C15 C11 C16 126.0
C12 C11 Os2 70.83(13)
C15 C11 Os2 69.65(14)
C16 C11 Os2 125.11(13)
C11 C12 C13 108.0
C11 C12 C17 126.0
C13 C12 C17 126.0
C11 C12 Os2 72.60(13)
C13 C12 Os2 68.81(14)
C17 C12 Os2 124.19(14)
C14 C13 C12 108.0
C14 C13 C18 126.0
C12 C13 C18 126.0
C14 C13 Os2 70.28(15)
C12 C13 Os2 73.88(15)
C18 C13 Os2 121.55(13)
C13 C14 C15 108.0
C13 C14 C19 126.0
C15 C14 C19 126.0
C13 C14 Os2 71.64(14)
C15 C14 Os2 73.28(14)
C19 C14 Os2 120.84(14)
C14 C15 C11 108.0
C14 C15 C20 126.0
C11 C15 C20 126.0
C14 C15 Os2 69.00(14)
C11 C15 Os2 73.56(15)
C20 C15 Os2 123.07(13)
C15A C11A C12A 108.0
C15A C11A C16A 126.0
C12A C11A C16A 126.0
C15A C11A Os2 70.29(15)
C12A C11A Os2 74.76(15)
C16A C11A Os2 120.69(14)
C11A C12A C13A 108.0
C11A C12A C17A 126.0
C13A C12A C17A 126.0
C11A C12A Os2 66.65(14)
C13A C12A Os2 74.00(14)
C17A C12A Os2 124.87(14)
C14A C13A C12A 108.0
C14A C13A C18A 126.0
C12A C13A C18A 126.0
C14A C13A Os2 69.14(14)
C12A C13A Os2 68.90(14)
C18A C13A Os2 127.53(12)
C13A C14A C15A 108.0
C13A C14A C19A 126.0
C15A C14A C19A 126.0
C13A C14A Os2 73.81(14)
C15A C14A Os2 66.61(13)
C19A C14A Os2 125.08(13)
C11A C15A C14A 108.0
C11A C15A C20A 126.0
C14A C15A C20A 126.0
C11A C15A Os2 70.03(15)
C14A C15A Os2 74.88(14)
C20A C15A Os2 120.83(14)
C22 C21 C25 107.6(5)
C22 C21 C26 126.6(6)
C25 C21 C26 125.4(5)
C22 C21 Lu1 75.0(3)
C25 C21 Lu1 73.3(3)
C26 C21 Lu1 122.7(4)
C23 C22 C21 108.4(5)
C23 C22 C27 124.2(5)
C21 C22 C27 127.3(6)
C23 C22 Lu1 73.6(3)
C21 C22 Lu1 73.7(3)
C27 C22 Lu1 121.2(4)
C22 C23 C24 107.6(5)
C22 C23 C28 125.2(6)
C24 C23 C28 126.9(6)
C22 C23 Lu1 75.1(3)
C24 C23 Lu1 73.0(3)
C28 C23 Lu1 122.9(4)
C25 C24 C23 108.2(6)
C25 C24 C29 124.0(5)
C23 C24 C29 127.7(6)
C25 C24 Lu1 74.5(3)
C23 C24 Lu1 75.2(3)
C29 C24 Lu1 118.2(4)
C24 C25 C21 108.1(5)
C24 C25 C30 126.4(6)
C21 C25 C30 125.3(6)
C24 C25 Lu1 73.8(3)
C21 C25 Lu1 75.0(3)
C30 C25 Lu1 120.9(4)
O1 C31 C32 106.6(5)
C31 C32 C33 105.7(6)
C34 C33 C32 103.1(6)
O1 C34 C33 103.5(6)

loop_
_geom_bond_atom_site_label_1
_geom_bond_atom_site_label_2
_geom_bond_distance
Lu1 O1 2.282(4)
Lu1 C6 2.399(6)
Lu1 C24 2.594(5)
Lu1 C25 2.603(5)
Lu1 C23 2.622(5)
Lu1 C21 2.625(6)
Lu1 C22 2.642(6)
Lu1 Os1 2.8423(4)
Lu1 C1 2.927(5)
Lu1 Os2 3.2365(3)
Os1 C4 2.157(6)
Os1 C3 2.184(6)
Os1 C5 2.193(6)
Os1 C2 2.202(5)
Os1 C1 2.229(6)
Os1 Os2 2.4457(3)
Os2 C11A 2.140(4)
Os2 C15A 2.144(4)
Os2 C14 2.176(4)
Os2 C13 2.194(4)
Os2 C15 2.233(4)
Os2 C12A 2.249(4)
Os2 C14A 2.255(4)
Os2 C12 2.261(4)
Os2 C11 2.284(4)
Os2 C13A 2.318(4)
O1 C31 1.450(8)
O1 C34 1.467(6)
C1 C2 1.438(9)
C1 C5 1.448(8)
C1 C6 1.486(9)
C2 C3 1.429(9)
C2 C7 1.494(8)
C3 C4 1.461(8)
C3 C8 1.490(10)
C4 C5 1.427(10)
C4 C9 1.512(9)
C5 C10 1.502(9)
C11 C12 1.426(2)
C11 C15 1.426(2)
C11 C16 1.516(2)
C12 C13 1.426(2)
C12 C17 1.516(2)
C13 C14 1.426(2)
C13 C18 1.516(2)
C14 C15 1.426(2)
C14 C19 1.516(2)
C15 C20 1.516(2)
C11A C15A 1.454(2)
C11A C12A 1.454(2)
C11A C16A 1.546(2)
C12A C13A 1.454(2)
C12A C17A 1.546(2)
C13A C14A 1.454(2)
C13A C18A 1.546(2)
C14A C15A 1.454(2)
C14A C19A 1.546(2)
C15A C20A 1.546(2)
C21 C22 1.424(7)
C21 C25 1.427(9)
C21 C26 1.499(9)
C22 C23 1.422(9)
C22 C27 1.499(8)
C23 C24 1.429(8)
C23 C28 1.492(7)
C24 C25 1.418(8)
C24 C29 1.514(9)
C25 C30 1.509(8)
C31 C32 1.506(9)
C32 C33 1.513(10)
C33 C34 1.509(11)
